data_4080407
loop_
_publ_author_name
'Shuster, Vladimir'
'Gambarotta, Sandro'
'Nikiforov, Grigory B.'
'Budzelaar, Peter H. M.'

_publ_section_title
;
 Heterometallic Aluminum--Chromium Phenazine and Thiophenazine Complexes.
 Formation of a Tetranuclear Chromium(I) Sandwich Complex
;
_journal_issue 8
_journal_name_full Organometallics
_journal_page_first 2329
_journal_paper_doi 10.1021/om3012097
_journal_volume 32
_journal_year 2013
_chemical_formula_sum 'C32 H36 Al2 Cl2 Cr N2 S2'
_chemical_formula_weight 689.61
_chemical_name_systematic
; 
 ? 
;
_space_group_IT_number 2
_symmetry_cell_setting triclinic
_symmetry_space_group_name_Hall '-P 1'
_symmetry_space_group_name_H-M 'P -1'
_atom_sites_solution_hydrogens geom
_atom_sites_solution_primary direct
_atom_sites_solution_secondary difmap
_audit_creation_method SHELXL-97
_cell_angle_alpha 106.479(2)
_cell_angle_beta 95.036(2)
_cell_angle_gamma 107.048(2)
_cell_formula_units_Z 1
_cell_length_a 9.3503(13)
_cell_length_b 9.9256(14)
_cell_length_c 10.0618(14)
_cell_measurement_reflns_used 6660
_cell_measurement_temperature 200(2)
_cell_measurement_theta_max 24.79
_cell_measurement_theta_min 2.15
_cell_volume 841.1(2)
_computing_cell_refinement 'SMART, Bruker (2000)'
_computing_data_collection 'SMART, Bruker (2000)'
_computing_data_reduction 'XPREP, Bruker (2000)'
_computing_molecular_graphics 'SHELXTL, Bruker (2000)'
_computing_publication_material 'SHELXTL, Bruker (2000)'
_computing_structure_refinement 'SHELXL-97 (Sheldrick, 1997)'
_computing_structure_solution 'SHELXS-97 (Sheldrick, 1990)'
_diffrn_ambient_temperature 200(2)
_diffrn_measured_fraction_theta_full 0.975
_diffrn_measured_fraction_theta_max 0.975
_diffrn_measurement_device_type 'CCD area detector'
_diffrn_measurement_method 'phi and omega scans'
_diffrn_radiation_monochromator graphite
_diffrn_radiation_source 'fine-focus sealed tube'
_diffrn_radiation_type MoK\a
_diffrn_radiation_wavelength 0.71073
_diffrn_reflns_av_R_equivalents 0.0339
_diffrn_reflns_av_sigmaI/netI 0.0361
_diffrn_reflns_limit_h_max 11
_diffrn_reflns_limit_h_min -11
_diffrn_reflns_limit_k_max 11
_diffrn_reflns_limit_k_min -11
_diffrn_reflns_limit_l_max 11
_diffrn_reflns_limit_l_min -11
_diffrn_reflns_number 7840
_diffrn_reflns_theta_full 24.79
_diffrn_reflns_theta_max 24.79
_diffrn_reflns_theta_min 2.15
_diffrn_standards_decay_% <1
_exptl_absorpt_coefficient_mu 0.700
_exptl_absorpt_correction_T_max 0.9023
_exptl_absorpt_correction_T_min 0.8727
_exptl_absorpt_correction_type multi-scan
_exptl_absorpt_process_details 'SADABS, Bruker (2000)'
_exptl_crystal_colour blue_purple
_exptl_crystal_density_diffrn 1.361
_exptl_crystal_density_meas ?
_exptl_crystal_density_method 'not measured'
_exptl_crystal_description block
_exptl_crystal_F_000 358
_exptl_crystal_size_max 0.20
_exptl_crystal_size_mid 0.20
_exptl_crystal_size_min 0.15
_refine_diff_density_max 0.744
_refine_diff_density_min -0.395
_refine_diff_density_rms 0.082
_refine_ls_extinction_method none
_refine_ls_goodness_of_fit_ref 1.028
_refine_ls_hydrogen_treatment constr
_refine_ls_matrix_type full
_refine_ls_number_parameters 187
_refine_ls_number_reflns 2807
_refine_ls_number_restraints 0
_refine_ls_restrained_S_all 1.028
_refine_ls_R_factor_all 0.0466
_refine_ls_R_factor_gt 0.0422
_refine_ls_shift/su_max 0.001
_refine_ls_shift/su_mean 0.001
_refine_ls_structure_factor_coef Fsqd
_refine_ls_weighting_details 'calc w=1/[\s^2^(Fo^2^)+(0.0958P)^2^+0.6534P] where P=(Fo^2^+2Fc^2^)/3'
_refine_ls_weighting_scheme calc
_refine_ls_wR_factor_gt 0.1373
_refine_ls_wR_factor_ref 0.1426
_reflns_number_gt 2492
_reflns_number_total 2807
_reflns_threshold_expression >2sigma(I)
_cod_data_source_file om3012097_si_001.cif
_cod_data_source_block sg3914
_cod_depositor_comments
;
The following automatic conversions were performed:

'_symmetry_cell_setting' value 'Triclinic' changed to 'triclinic'
according to /home/saulius/struct/CIF-dictionaries/cif_core.dic
dictionary named 'cif_core.dic' version 2.4.2 from 2011-04-26.

Automatic conversion script
Id: cif_fix_values 1891 2012-01-12 08:04:46Z andrius 

The following automatic conversions were performed:

'_exptl_crystal_density_meas' value 'n/a' was changed to '?' - the
value is perceived as not measured.

Automatic conversion script
Id: cif_fix_values 3008 2015-01-20 13:52:24Z robertas 
;
_cod_original_sg_symbol_H-M P-1
_cod_database_code 4080407

loop_
_symmetry_equiv_pos_as_xyz
'x, y, z'
'-x, -y, -z'

loop_
_atom_site_label
_atom_site_type_symbol
_atom_site_fract_x
_atom_site_fract_y
_atom_site_fract_z
_atom_site_U_iso_or_equiv
_atom_site_adp_type
_atom_site_occupancy
_atom_site_symmetry_multiplicity
_atom_site_calc_flag
_atom_site_refinement_flags
Cr1 Cr 0.0000 0.0000 1.0000 0.0263(2) Uani 1 2 d S
Cl1 Cl 0.08982(10) 0.08879(8) 0.81728(8) 0.0395(3) Uani 1 1 d .
S1 S 0.07621(9) 0.51909(9) 1.33735(8) 0.0375(2) Uani 1 1 d .
Al1 Al 0.05008(10) -0.15880(9) 0.69459(9) 0.0288(3) Uani 1 1 d .
N1 N 0.0280(3) 0.2149(3) 1.1424(2) 0.0261(5) Uani 1 1 d .
C1 C 0.2254(3) 0.4536(3) 1.2854(3) 0.0307(6) Uani 1 1 d .
C2 C 0.3759(4) 0.5416(4) 1.3385(3) 0.0399(8) Uani 1 1 d .
H2A H 0.3999 0.6397 1.4025 0.048 Uiso 1 1 calc R
C3 C 0.4909(4) 0.4878(4) 1.2990(4) 0.0458(8) Uani 1 1 d .
H3A H 0.5942 0.5485 1.3359 0.055 Uiso 1 1 calc R
C4 C 0.4563(4) 0.3451(4) 1.2054(4) 0.0421(8) Uani 1 1 d .
H4A H 0.5356 0.3076 1.1781 0.051 Uiso 1 1 calc R
C5 C 0.3048(4) 0.2569(4) 1.1516(3) 0.0353(7) Uani 1 1 d .
H5A H 0.2814 0.1593 1.0871 0.042 Uiso 1 1 calc R
C6 C 0.1878(3) 0.3091(3) 1.1907(3) 0.0277(6) Uani 1 1 d .
C7 C -0.0529(3) 0.4360(3) 1.1745(3) 0.0291(6) Uani 1 1 d .
C8 C -0.1433(3) 0.5102(3) 1.1323(4) 0.0351(7) Uani 1 1 d .
H8A H -0.1306 0.6096 1.1872 0.042 Uiso 1 1 calc R
C9 C -0.2521(4) 0.4397(4) 1.0102(4) 0.0394(8) Uani 1 1 d .
H9A H -0.3161 0.4895 0.9823 0.047 Uiso 1 1 calc R
C10 C -0.2676(4) 0.2964(4) 0.9286(4) 0.0381(7) Uani 1 1 d .
H10A H -0.3423 0.2478 0.8445 0.046 Uiso 1 1 calc R
C11 C -0.1737(3) 0.2232(3) 0.9697(3) 0.0331(7) Uani 1 1 d .
H11A H -0.1842 0.1252 0.9126 0.040 Uiso 1 1 calc R
C12 C -0.0655(3) 0.2917(3) 1.0926(3) 0.0267(6) Uani 1 1 d .
C13 C 0.2551(4) -0.1677(4) 0.6782(4) 0.0413(8) Uani 1 1 d .
H13A H 0.2570 -0.2644 0.6859 0.050 Uiso 1 1 calc R
H13B H 0.2707 -0.1685 0.5819 0.050 Uiso 1 1 calc R
C14 C 0.3893(5) -0.0474(5) 0.7808(6) 0.0754(14) Uani 1 1 d .
H14A H 0.4833 -0.0663 0.7595 0.113 Uiso 1 1 calc R
H14B H 0.3794 -0.0472 0.8770 0.113 Uiso 1 1 calc R
H14C H 0.3927 0.0495 0.7728 0.113 Uiso 1 1 calc R
C15 C -0.1049(4) -0.2058(4) 0.5287(3) 0.0408(8) Uani 1 1 d .
H15A H -0.0510 -0.1767 0.4555 0.049 Uiso 1 1 calc R
H15B H -0.1533 -0.3155 0.4923 0.049 Uiso 1 1 calc R
C16 C -0.2327(5) -0.1386(5) 0.5407(4) 0.0576(10) Uani 1 1 d .
H16A H -0.2992 -0.1732 0.4483 0.086 Uiso 1 1 calc R
H16B H -0.1888 -0.0296 0.5727 0.086 Uiso 1 1 calc R
H16C H -0.2922 -0.1698 0.6087 0.086 Uiso 1 1 calc R

loop_
_atom_site_aniso_label
_atom_site_aniso_U_11
_atom_site_aniso_U_22
_atom_site_aniso_U_33
_atom_site_aniso_U_23
_atom_site_aniso_U_13
_atom_site_aniso_U_12
Cr1 0.0341(4) 0.0193(4) 0.0240(4) 0.0042(3) 0.0049(3) 0.0095(3)
Cl1 0.0609(5) 0.0254(4) 0.0331(4) 0.0101(3) 0.0149(4) 0.0133(4)
S1 0.0411(5) 0.0327(4) 0.0309(4) -0.0026(3) 0.0058(3) 0.0136(4)
Al1 0.0305(5) 0.0276(5) 0.0258(5) 0.0061(4) 0.0052(3) 0.0085(4)
N1 0.0266(12) 0.0199(11) 0.0300(13) 0.0065(10) 0.0013(9) 0.0079(9)
C1 0.0356(16) 0.0296(15) 0.0245(14) 0.0056(12) 0.0058(12) 0.0104(12)
C2 0.0387(17) 0.0350(17) 0.0335(17) 0.0055(14) 0.0000(13) 0.0014(14)
C3 0.0291(16) 0.050(2) 0.049(2) 0.0169(17) -0.0021(14) 0.0014(15)
C4 0.0312(16) 0.051(2) 0.050(2) 0.0230(17) 0.0074(14) 0.0162(15)
C5 0.0351(16) 0.0344(16) 0.0382(17) 0.0116(14) 0.0073(13) 0.0143(13)
C6 0.0276(14) 0.0261(14) 0.0279(15) 0.0091(12) 0.0042(11) 0.0068(11)
C7 0.0311(15) 0.0256(14) 0.0295(15) 0.0070(12) 0.0092(12) 0.0087(12)
C8 0.0401(17) 0.0280(15) 0.0457(19) 0.0165(14) 0.0181(14) 0.0162(13)
C9 0.0386(17) 0.0450(19) 0.049(2) 0.0264(16) 0.0149(15) 0.0217(15)
C10 0.0321(16) 0.0427(18) 0.0402(18) 0.0183(15) 0.0018(13) 0.0101(14)
C11 0.0370(16) 0.0253(15) 0.0334(16) 0.0074(12) 0.0021(13) 0.0085(12)
C12 0.0270(14) 0.0256(14) 0.0287(15) 0.0097(12) 0.0068(11) 0.0093(11)
C13 0.0357(17) 0.0389(18) 0.0462(19) 0.0086(15) 0.0142(15) 0.0113(14)
C14 0.041(2) 0.060(3) 0.112(4) 0.016(3) 0.004(2) 0.012(2)
C15 0.0434(18) 0.0432(19) 0.0322(17) 0.0137(15) 0.0016(14) 0.0092(15)
C16 0.052(2) 0.067(3) 0.054(2) 0.023(2) -0.0006(18) 0.0208(19)

loop_
_atom_type_symbol
_atom_type_description
_atom_type_scat_dispersion_real
_atom_type_scat_dispersion_imag
_atom_type_scat_source
C C 0.0033 0.0016 'International Tables Vol C Tables 4.2.6.8 and 6.1.1.4'
H H 0.0000 0.0000 'International Tables Vol C Tables 4.2.6.8 and 6.1.1.4'
N N 0.0061 0.0033 'International Tables Vol C Tables 4.2.6.8 and 6.1.1.4'
Al Al 0.0645 0.0514 'International Tables Vol C Tables 4.2.6.8 and 6.1.1.4'
S S 0.1246 0.1234 'International Tables Vol C Tables 4.2.6.8 and 6.1.1.4'
Cl Cl 0.1484 0.1585 'International Tables Vol C Tables 4.2.6.8 and 6.1.1.4'
Cr Cr 0.3209 0.6236 'International Tables Vol C Tables 4.2.6.8 and 6.1.1.4'

loop_
_geom_angle_atom_site_label_1
_geom_angle_atom_site_label_2
_geom_angle_atom_site_label_3
_geom_angle
_geom_angle_site_symmetry_1
_geom_angle_site_symmetry_3
N1 Cr1 N1 180.0 . 2_557
N1 Cr1 Cl1 94.95(7) . .
N1 Cr1 Cl1 85.05(7) 2_557 .
N1 Cr1 Cl1 85.05(7) . 2_557
N1 Cr1 Cl1 94.95(7) 2_557 2_557
Cl1 Cr1 Cl1 180.0 . 2_557
Al1 Cl1 Cr1 85.31(3) . .
C1 S1 C7 98.54(14) . .
C15 Al1 C13 122.00(15) . .
C15 Al1 N1 115.64(12) . 2_557
C13 Al1 N1 113.97(13) . 2_557
C15 Al1 Cl1 104.18(11) . .
C13 Al1 Cl1 104.46(11) . .
N1 Al1 Cl1 89.39(7) 2_557 .
C12 N1 C6 112.1(2) . .
C12 N1 Al1 108.47(17) . 2_557
C6 N1 Al1 108.15(17) . 2_557
C12 N1 Cr1 114.33(17) . .
C6 N1 Cr1 112.70(17) . .
Al1 N1 Cr1 100.22(10) 2_557 .
C2 C1 C6 120.7(3) . .
C2 C1 S1 120.9(2) . .
C6 C1 S1 118.4(2) . .
C3 C2 C1 120.2(3) . .
C2 C3 C4 120.1(3) . .
C5 C4 C3 119.6(3) . .
C6 C5 C4 121.0(3) . .
C5 C6 C1 118.4(3) . .
C5 C6 N1 121.8(3) . .
C1 C6 N1 119.7(3) . .
C8 C7 C12 121.1(3) . .
C8 C7 S1 120.5(2) . .
C12 C7 S1 118.4(2) . .
C9 C8 C7 120.0(3) . .
C10 C9 C8 119.8(3) . .
C9 C10 C11 120.1(3) . .
C12 C11 C10 120.8(3) . .
C11 C12 C7 118.3(3) . .
C11 C12 N1 122.0(3) . .
C7 C12 N1 119.6(2) . .
C14 C13 Al1 118.7(3) . .
C16 C15 Al1 120.3(3) . .

loop_
_geom_bond_atom_site_label_1
_geom_bond_atom_site_label_2
_geom_bond_distance
_geom_bond_site_symmetry_2
Cr1 N1 2.131(2) .
Cr1 N1 2.131(2) 2_557
Cr1 Cl1 2.3704(8) .
Cr1 Cl1 2.3704(8) 2_557
Cl1 Al1 2.3161(12) .
S1 C1 1.763(3) .
S1 C7 1.768(3) .
Al1 C15 1.959(3) .
Al1 C13 1.964(3) .
Al1 N1 2.006(3) 2_557
N1 C12 1.459(4) .
N1 C6 1.462(4) .
N1 Al1 2.006(3) 2_557
C1 C2 1.383(4) .
C1 C6 1.399(4) .
C2 C3 1.375(5) .
C3 C4 1.385(5) .
C4 C5 1.391(5) .
C5 C6 1.382(4) .
C7 C8 1.385(4) .
C7 C12 1.400(4) .
C8 C9 1.382(5) .
C9 C10 1.383(5) .
C10 C11 1.397(4) .
C11 C12 1.383(4) .
C13 C14 1.504(6) .
C15 C16 1.529(5) .

loop_
_geom_torsion_atom_site_label_1
_geom_torsion_atom_site_label_2
_geom_torsion_atom_site_label_3
_geom_torsion_atom_site_label_4
_geom_torsion
_geom_torsion_site_symmetry_1
_geom_torsion_site_symmetry_4
N1 Cr1 Cl1 Al1 178.72(6) . .
N1 Cr1 Cl1 Al1 -1.28(6) 2_557 .
Cl1 Cr1 Cl1 Al1 58(19) 2_557 .
Cr1 Cl1 Al1 C15 117.70(11) . .
Cr1 Cl1 Al1 C13 -113.27(12) . .
Cr1 Cl1 Al1 N1 1.36(7) . 2_557
N1 Cr1 N1 C12 -76(32) 2_557 .
Cl1 Cr1 N1 C12 62.73(18) . .
Cl1 Cr1 N1 C12 -117.27(18) 2_557 .
N1 Cr1 N1 C6 155(32) 2_557 .
Cl1 Cr1 N1 C6 -66.76(18) . .
Cl1 Cr1 N1 C6 113.24(18) 2_557 .
N1 Cr1 N1 Al1 40(32) 2_557 2_557
Cl1 Cr1 N1 Al1 178.50(7) . 2_557
Cl1 Cr1 N1 Al1 -1.50(7) 2_557 2_557
C7 S1 C1 C2 143.6(3) . .
C7 S1 C1 C6 -37.4(3) . .
C6 C1 C2 C3 -0.2(5) . .
S1 C1 C2 C3 178.7(3) . .
C1 C2 C3 C4 0.2(5) . .
C2 C3 C4 C5 0.1(5) . .
C3 C4 C5 C6 -0.4(5) . .
C4 C5 C6 C1 0.3(5) . .
C4 C5 C6 N1 -176.0(3) . .
C2 C1 C6 C5 0.0(4) . .
S1 C1 C6 C5 -179.0(2) . .
C2 C1 C6 N1 176.4(3) . .
S1 C1 C6 N1 -2.6(4) . .
C12 N1 C6 C5 -134.0(3) . .
Al1 N1 C6 C5 106.5(3) 2_557 .
Cr1 N1 C6 C5 -3.4(3) . .
C12 N1 C6 C1 49.7(3) . .
Al1 N1 C6 C1 -69.8(3) 2_557 .
Cr1 N1 C6 C1 -179.7(2) . .
C1 S1 C7 C8 -143.4(3) . .
C1 S1 C7 C12 39.1(3) . .
C12 C7 C8 C9 2.4(5) . .
S1 C7 C8 C9 -175.0(2) . .
C7 C8 C9 C10 -1.6(5) . .
C8 C9 C10 C11 0.1(5) . .
C9 C10 C11 C12 0.7(5) . .
C10 C11 C12 C7 0.1(4) . .
C10 C11 C12 N1 176.4(3) . .
C8 C7 C12 C11 -1.6(4) . .
S1 C7 C12 C11 175.8(2) . .
C8 C7 C12 N1 -178.0(3) . .
S1 C7 C12 N1 -0.6(4) . .
C6 N1 C12 C11 135.9(3) . .
Al1 N1 C12 C11 -104.7(3) 2_557 .
Cr1 N1 C12 C11 6.1(3) . .
C6 N1 C12 C7 -47.8(3) . .
Al1 N1 C12 C7 71.5(3) 2_557 .
Cr1 N1 C12 C7 -177.6(2) . .
C15 Al1 C13 C14 139.0(3) . .
N1 Al1 C13 C14 -74.3(4) 2_557 .
Cl1 Al1 C13 C14 21.6(4) . .
C13 Al1 C15 C16 -154.1(3) . .
N1 Al1 C15 C16 59.7(3) 2_557 .
Cl1 Al1 C15 C16 -36.6(3) . .
